data_7706949
loop_
_publ_author_name
'Garg, Shipra'
'Unruh, Daniel K.'
'Krempner, Clemens'

_publ_section_title
;
 Synthesis, structures and catalytic activity of some BINOL based
 boronates and boronium salts.
;
_journal_issue 14
_journal_name_full 'Dalton transactions (Cambridge, England : 2003)'
_journal_page_first 5044
_journal_page_last 5049
_journal_paper_doi 10.1039/d1dt00842k
_journal_volume 50
_journal_year 2021
_chemical_formula_moiety 'C30 H20 B F5 O3, C4 H8 O'
_chemical_formula_sum 'C34 H28 B F5 O4'
_chemical_formula_weight 606.37
_space_group_crystal_system orthorhombic
_space_group_IT_number 19
_space_group_name_Hall 'P 2ac 2ab'
_space_group_name_H-M_alt 'P 21 21 21'
_atom_sites_solution_hydrogens geom
_atom_sites_solution_primary dual
_audit_creation_date 2021-01-20
_audit_creation_method
;
Olex2 1.3-ac4
(compiled 2020.03.28 svn.rd84adfe8 for Rigaku Oxford Diffraction, GUI svn.r6032)
;
_audit_update_record
;
2021-02-01 deposited with the CCDC.	2021-03-23 downloaded from the CCDC.
;
_cell_angle_alpha 90
_cell_angle_beta 90
_cell_angle_gamma 90
_cell_formula_units_Z 4
_cell_length_a 8.6846(2)
_cell_length_b 11.2757(3)
_cell_length_c 28.9903(6)
_cell_measurement_reflns_used 6412
_cell_measurement_temperature 100.0(2)
_cell_measurement_theta_max 75.3980
_cell_measurement_theta_min 3.0140
_cell_volume 2838.87(12)
_computing_cell_refinement 'CrysAlisPro 1.171.40.84a (Rigaku OD, 2020)'
_computing_data_collection 'CrysAlisPro 1.171.40.84a (Rigaku OD, 2020)'
_computing_data_reduction 'CrysAlisPro 1.171.40.84a (Rigaku OD, 2020)'
_computing_molecular_graphics 'Olex2 1.3-ac4 (Dolomanov et al., 2009)'
_computing_publication_material 'Olex2 1.3-ac4 (Dolomanov et al., 2009)'
_computing_structure_refinement 'XL  (Sheldrick, 2008)'
_computing_structure_solution 'SHELXT 2018/2 (Sheldrick, 2018)'
_diffrn_ambient_environment N~2~
_diffrn_ambient_temperature 100.0(2)
_diffrn_detector 'Hybrid Pixel Array Detector'
_diffrn_detector_area_resol_mean 10.0000
_diffrn_detector_type HyPix
_diffrn_measured_fraction_theta_full 1.000
_diffrn_measured_fraction_theta_max 1.000
_diffrn_measurement_details
;
List of Runs (angles in degrees, time in seconds):

  # Type    Start    End  Width  t~exp~   \w     \q     \k     \f   Frames
#--------------------------------------------------------------------------
  1  \w    -24.00  27.00   0.50   12.00    --  -48.35  19.00  60.00  102
  2  \w    -53.00 -14.00   0.50   30.00    --  -86.25  49.00  41.00   78
  3  \w    -49.00 -14.00   0.50   30.00    --  -86.25  45.00  90.00   70
  4  \w   -120.00 -35.00   0.50   12.00    --  -48.35 -49.00-105.00  170
  5  \w   -120.00 -73.00   0.50   12.00    --  -48.35-125.00-120.00   94
  6  \w   -120.00 -73.00   0.50   12.00    --  -48.35-125.00 -90.00   94
  7  \w   -120.00 -73.00   0.50   12.00    --  -48.35-125.00  30.00   94
  8  \w   -120.00 -33.00   0.50   12.00    --  -48.35 -57.00  30.00  174
  9  \w   -120.00 -33.00   0.50   12.00    --  -48.35 -57.00 120.00  174
 10  \w   -159.00 -83.00   0.50   30.00    --  -86.25 -95.00  33.00  152
 11  \w    101.00 178.00   0.50   30.00    --  107.75  83.00-108.00  154
 12  \w     95.00 178.00   0.50   30.00    --  107.75  49.00  41.00  166
 13  \w     95.00 178.00   0.50   30.00    --  107.75 125.00 -60.00  166
 14  \w     95.00 178.00   0.50   30.00    --  107.75  45.00-150.00  166
 15  \w     35.00  73.00   0.50   30.00    --  107.75 -61.00-150.00   76
 16  \w     35.00 106.00   0.50   30.00    --  107.75 -94.00-120.00  142
 17  \w     35.00 106.00   0.50   30.00    --  107.75 -94.00   0.00  142
 18  \w     35.00  73.00   0.50   30.00    --  107.75 -61.00 120.00   76
 19  \w     35.00 105.00   0.50   30.00    --  107.75 -95.00  33.00  140
 20  \w     35.00  73.00   0.50   30.00    --  107.75 -61.00  30.00   76
 21  \w     35.00  73.00   0.50   30.00    --  107.75 -61.00 150.00   76
 22  \w     35.00  73.00   0.50   30.00    --  107.75 -61.00-120.00   76
 23  \w     35.00  49.50   0.50   30.00    --  107.75 -61.00-180.00   29
;
_diffrn_measurement_device 'four-circle diffractometer'
_diffrn_measurement_device_type 'XtaLAB Synergy, Dualflex, HyPix'
_diffrn_measurement_method '\w scans'
_diffrn_orient_matrix_type 'CrysAlisPro convention (1999,Acta A55,543-557)'
_diffrn_orient_matrix_UB_11 0.0036716000
_diffrn_orient_matrix_UB_12 0.0698974000
_diffrn_orient_matrix_UB_13 -0.0456416000
_diffrn_orient_matrix_UB_21 0.1653549000
_diffrn_orient_matrix_UB_22 -0.0437012000
_diffrn_orient_matrix_UB_23 -0.0089356000
_diffrn_orient_matrix_UB_31 -0.0639981000
_diffrn_orient_matrix_UB_32 -0.1089959000
_diffrn_orient_matrix_UB_33 -0.0257107000
_diffrn_radiation_monochromator mirror
_diffrn_radiation_probe x-ray
_diffrn_radiation_type 'Cu K\a'
_diffrn_radiation_wavelength 1.54184
_diffrn_reflns_av_R_equivalents 0.1073
_diffrn_reflns_av_unetI/netI 0.0764
_diffrn_reflns_Laue_measured_fraction_full 1.000
_diffrn_reflns_Laue_measured_fraction_max 1.000
_diffrn_reflns_limit_h_max 10
_diffrn_reflns_limit_h_min -10
_diffrn_reflns_limit_k_max 11
_diffrn_reflns_limit_k_min -13
_diffrn_reflns_limit_l_max 34
_diffrn_reflns_limit_l_min -34
_diffrn_reflns_number 25818
_diffrn_reflns_point_group_measured_fraction_full 1.000
_diffrn_reflns_point_group_measured_fraction_max 1.000
_diffrn_reflns_theta_full 67.684
_diffrn_reflns_theta_max 68.196
_diffrn_reflns_theta_min 3.049
_diffrn_source 'micro-focus sealed X-ray tube'
_diffrn_source_type 'PhotonJet (Cu) X-ray Source'
_exptl_absorpt_coefficient_mu 0.961
_exptl_absorpt_correction_T_max 1.000
_exptl_absorpt_correction_T_min 0.657
_exptl_absorpt_correction_type gaussian
_exptl_absorpt_process_details
;
CrysAlisPro 1.171.40.84a (Rigaku Oxford Diffraction, 2020)
Numerical absorption correction based on gaussian integration over
a multifaceted crystal model
Empirical absorption correction using spherical harmonics,
implemented in SCALE3 ABSPACK scaling algorithm.
;
_exptl_crystal_colour 'clear colourless'
_exptl_crystal_colour_lustre clear
_exptl_crystal_colour_primary colourless
_exptl_crystal_density_diffrn 1.419
_exptl_crystal_description needle
_exptl_crystal_F_000 1256
_exptl_crystal_recrystallization_method 'Re-crystallisation from solvent: Tetrahydrofuran'
_exptl_crystal_size_max 0.213
_exptl_crystal_size_mid 0.019
_exptl_crystal_size_min 0.018
_refine_diff_density_max 0.280
_refine_diff_density_min -0.176
_refine_diff_density_rms 0.044
_refine_ls_abs_structure_details
;
 Refined as an inversion twin.
;
_refine_ls_abs_structure_Flack 0.20(19)
_refine_ls_extinction_method none
_refine_ls_goodness_of_fit_ref 0.990
_refine_ls_hydrogen_treatment constr
_refine_ls_matrix_type full
_refine_ls_number_parameters 446
_refine_ls_number_reflns 5188
_refine_ls_number_restraints 226
_refine_ls_restrained_S_all 0.984
_refine_ls_R_factor_all 0.0656
_refine_ls_R_factor_gt 0.0437
_refine_ls_shift/su_max 0.000
_refine_ls_shift/su_mean 0.000
_refine_ls_structure_factor_coef Fsqd
_refine_ls_weighting_details 'w=1/[\s^2^(Fo^2^)+(0.0445P)^2^] where P=(Fo^2^+2Fc^2^)/3'
_refine_ls_weighting_scheme calc
_refine_ls_wR_factor_gt 0.0927
_refine_ls_wR_factor_ref 0.1009
_reflns_Friedel_coverage 0.749
_reflns_Friedel_fraction_full 1.000
_reflns_Friedel_fraction_max 1.000
_reflns_number_gt 3966
_reflns_number_total 5188
_reflns_threshold_expression 'I > 2\s(I)'
_cod_data_source_file d1dt00842k2.cif
_cod_data_source_block R-1
_cod_depositor_comments 'Adding full bibliography for 7706949--7706955.cif.'
_cod_database_code 7706949
_shelx_shelxl_version_number 2018/3
_chemical_oxdiff_formula 'C136  H108  B4  F20  O16  '
_chemical_oxdiff_usercomment 'Nick's structure'
_shelx_space_group_comment
;
The symmetry employed for this shelxl refinement is uniquely defined
by the following loop, which should always be used as a source of
symmetry information in preference to the above space-group names.
They are only intended as comments.
;
_reflns_odcompleteness_completeness 99.97
_reflns_odcompleteness_iscentric 1
_reflns_odcompleteness_theta 68.13
_olex2_refinement_description
;
1. Twinned data refinement
 Scales: 0.80(19)
 0.20(19)
2. Fixed Uiso
 At 1.2 times of:
  All C(H) groups, All C(H,H) groups
3. Restrained distances
 C31A-C32A = C32A-C33A = C33A-C34A = C31B-C32B = C32B-C33B = C33B-C34B
 1.48317 with sigma of 0.02
 O4A-C31A = O4A-C34A = O4B-C31B = O4B-C34B
 1.44031 with sigma of 0.02
4. Uiso/Uaniso restraints and constraints
O4B \\sim C31B \\sim C32B \\sim C33B \\sim C34B \\sim O4A \\sim C31A \\sim C32A
\\sim C33A \\sim C34A: within 2A with sigma of 0.02 and sigma for terminal
atoms of 0.04 within 2A
5. Rigid body (RIGU) restrains
 O4B, C31B, C32B, C33B, C34B, O4A, C31A, C32A, C33A, C34A
 with sigma for 1-2 distances of 0.001 and sigma for 1-3 distances of 0.001
6. Others
 Sof(O4B)=Sof(C31B)=Sof(H31C)=Sof(H31D)=Sof(C32B)=Sof(H32C)=Sof(H32D)=
 Sof(C33B)=Sof(H33C)=Sof(H33D)=Sof(C34B)=Sof(H34C)=Sof(H34D)=1-FVAR(3)
 Sof(O4A)=Sof(C31A)=Sof(H31A)=Sof(H31B)=Sof(C32A)=Sof(H32A)=Sof(H32B)=
 Sof(C33A)=Sof(H33A)=Sof(H33B)=Sof(C34A)=Sof(H34A)=Sof(H34B)=FVAR(3)
7.a Secondary CH2 refined with riding coordinates:
 C27(H27A,H27B), C28(H28A,H28B), C29(H29A,H29B), C30(H30A,H30B), C31A(H31A,
 H31B), C32A(H32A,H32B), C33A(H33A,H33B), C34A(H34A,H34B), C31B(H31C,H31D),
 C32B(H32C,H32D), C33B(H33C,H33D), C34B(H34C,H34D)
7.b Aromatic/amide H refined with riding coordinates:
 C2(H2), C3(H3), C5(H5), C6(H6), C7(H7), C8(H8), C13(H13), C14(H14), C15(H15),
 C16(H16), C18(H18), C19(H19)
;
_olex2_date_sample_data_collection 2021-01-19
_olex2_date_sample_submission 2021-01-19
_olex2_exptl_crystal_mounting_method 'Hampton Research 20 micron nylon loop'
_olex2_submission_original_sample_id kre21_02
_olex2_submission_special_instructions 'No special instructions were received'
_oxdiff_exptl_absorpt_empirical_details
;
Empirical correction (ABSPACK) includes:
- Absorption correction using spherical harmonics
- Frame scaling
- Detector area scaling
;
_oxdiff_exptl_absorpt_empirical_full_max 1.889
_oxdiff_exptl_absorpt_empirical_full_min 0.439

loop_
_space_group_symop_operation_xyz
'x, y, z'
'-x+1/2, -y, z+1/2'
'-x, y+1/2, -z+1/2'
'x+1/2, -y+1/2, -z'

loop_
_atom_site_label
_atom_site_type_symbol
_atom_site_fract_x
_atom_site_fract_y
_atom_site_fract_z
_atom_site_U_iso_or_equiv
_atom_site_adp_type
_atom_site_occupancy
_atom_site_site_symmetry_order
_atom_site_calc_flag
_atom_site_refinement_flags_posn
_atom_site_refinement_flags_adp
_atom_site_refinement_flags_occupancy
_atom_site_disorder_assembly
_atom_site_disorder_group
F1 F 0.6567(3) 0.3237(2) 0.03094(7) 0.0352(5) Uani 1 1 d . . . . .
F2 F 0.4978(3) 0.3921(2) -0.04213(7) 0.0425(6) Uani 1 1 d . . . . .
F3 F 0.5425(3) 0.6087(2) -0.08011(7) 0.0463(7) Uani 1 1 d . . . . .
F4 F 0.7516(3) 0.7608(2) -0.04162(8) 0.0533(8) Uani 1 1 d . . . . .
F5 F 0.9094(3) 0.6959(2) 0.03284(8) 0.0439(6) Uani 1 1 d . . . . .
O1 O 0.8731(3) 0.5698(2) 0.11838(7) 0.0237(6) Uani 1 1 d . . . . .
O2 O 0.8495(3) 0.3606(2) 0.09972(7) 0.0237(6) Uani 1 1 d . . . . .
O3 O 1.0630(3) 0.4851(2) 0.07086(8) 0.0272(6) Uani 1 1 d . . . . .
C1 C 0.7390(4) 0.5704(3) 0.14330(11) 0.0221(8) Uani 1 1 d . . . . .
C2 C 0.6396(5) 0.6685(3) 0.13802(11) 0.0254(8) Uani 1 1 d . . . . .
H2 H 0.664706 0.728301 0.117233 0.030 Uiso 1 1 calc R U . . .
C3 C 0.5079(5) 0.6766(3) 0.16290(12) 0.0268(8) Uani 1 1 d . . . . .
H3 H 0.446535 0.743907 0.160406 0.032 Uiso 1 1 calc R U . . .
C4 C 0.4626(4) 0.5824(3) 0.19291(11) 0.0254(8) Uani 1 1 d . . . . .
C5 C 0.3213(5) 0.5852(4) 0.21703(12) 0.0295(9) Uani 1 1 d . . . . .
H5 H 0.259058 0.652123 0.214932 0.035 Uiso 1 1 calc R U . . .
C6 C 0.2742(5) 0.4916(4) 0.24337(13) 0.0329(9) Uani 1 1 d . . . . .
H6 H 0.180837 0.494534 0.259053 0.039 Uiso 1 1 calc R U . . .
C7 C 0.3691(5) 0.3901(4) 0.24650(12) 0.0287(9) Uani 1 1 d . . . . .
H7 H 0.336178 0.325388 0.263785 0.034 Uiso 1 1 calc R U . . .
C8 C 0.5079(5) 0.3853(3) 0.22466(11) 0.0258(8) Uani 1 1 d . . . . .
H8 H 0.568533 0.317753 0.227615 0.031 Uiso 1 1 calc R U . . .
C9 C 0.5616(4) 0.4817(3) 0.19743(11) 0.0224(8) Uani 1 1 d . . . . .
C10 C 0.7073(4) 0.4805(3) 0.17420(11) 0.0212(8) Uani 1 1 d . . . . .
C11 C 0.8233(4) 0.3857(3) 0.18161(11) 0.0204(7) Uani 1 1 d . . . . .
C12 C 0.8778(4) 0.3536(3) 0.22724(11) 0.0202(8) Uani 1 1 d . . . . .
C13 C 0.8304(4) 0.4143(3) 0.26768(11) 0.0215(8) Uani 1 1 d . . . . .
H13 H 0.760463 0.476467 0.265182 0.026 Uiso 1 1 calc R U . . .
C14 C 0.8854(4) 0.3834(3) 0.31040(12) 0.0245(8) Uani 1 1 d . . . . .
H14 H 0.853179 0.425061 0.336364 0.029 Uiso 1 1 calc R U . . .
C15 C 0.9901(4) 0.2892(3) 0.31509(11) 0.0240(8) Uani 1 1 d . . . . .
H15 H 1.025295 0.267282 0.344165 0.029 Uiso 1 1 calc R U . . .
C16 C 1.0399(4) 0.2298(3) 0.27691(11) 0.0226(8) Uani 1 1 d . . . . .
H16 H 1.110333 0.168236 0.280217 0.027 Uiso 1 1 calc R U . . .
C17 C 0.9861(4) 0.2605(3) 0.23212(11) 0.0210(8) Uani 1 1 d . . . . .
C18 C 1.0407(4) 0.2017(3) 0.19244(12) 0.0254(8) Uani 1 1 d . . . . .
H18 H 1.108736 0.138491 0.195521 0.030 Uiso 1 1 calc R U . . .
C19 C 0.9947(5) 0.2368(3) 0.14949(11) 0.0252(8) Uani 1 1 d . . . . .
H19 H 1.033501 0.198507 0.123570 0.030 Uiso 1 1 calc R U . . .
C20 C 0.8898(4) 0.3297(3) 0.14415(11) 0.0219(8) Uani 1 1 d . . . . .
C21 C 0.7922(4) 0.5075(3) 0.03646(11) 0.0232(8) Uani 1 1 d . . . . .
C22 C 0.6853(5) 0.4343(3) 0.01512(12) 0.0263(9) Uani 1 1 d . . . . .
C23 C 0.6010(5) 0.4667(4) -0.02362(12) 0.0293(9) Uani 1 1 d . . . . .
C24 C 0.6217(5) 0.5775(4) -0.04257(12) 0.0312(9) Uani 1 1 d . . . . .
C25 C 0.7262(5) 0.6528(4) -0.02294(13) 0.0348(10) Uani 1 1 d . . . . .
C26 C 0.8076(5) 0.6182(4) 0.01554(12) 0.0304(9) Uani 1 1 d . . . . .
C27 C 1.1816(5) 0.5090(4) 0.10648(12) 0.0288(9) Uani 1 1 d . . . . .
H27A H 1.157830 0.468010 0.135017 0.035 Uiso 1 1 calc R U . . .
H27B H 1.190036 0.593336 0.112655 0.035 Uiso 1 1 calc R U . . .
C28 C 1.3280(5) 0.4615(4) 0.08510(14) 0.0343(9) Uani 1 1 d . . . . .
H28A H 1.401364 0.437872 0.108602 0.041 Uiso 1 1 calc R U . . .
H28B H 1.375490 0.519956 0.065092 0.041 Uiso 1 1 calc R U . . .
C29 C 1.2713(5) 0.3545(4) 0.05759(14) 0.0356(10) Uani 1 1 d . . . . .
H29A H 1.344280 0.332702 0.033717 0.043 Uiso 1 1 calc R U . . .
H29B H 1.253720 0.286735 0.077511 0.043 Uiso 1 1 calc R U . . .
C30 C 1.1228(5) 0.3990(4) 0.03709(12) 0.0338(9) Uani 1 1 d . . . . .
H30A H 1.141170 0.436839 0.007556 0.041 Uiso 1 1 calc R U . . .
H30B H 1.050654 0.334265 0.032750 0.041 Uiso 1 1 calc R U . . .
B1 B 0.8843(5) 0.4774(4) 0.08409(13) 0.0232(9) Uani 1 1 d . . . . .
O4A O 0.3636(10) 0.0534(8) 0.1189(3) 0.068(2) Uani 0.835(9) 1 d D U P A 2
C31A C 0.4333(8) 0.1231(9) 0.1553(2) 0.0617(19) Uani 0.835(9) 1 d D U P A 2
H31A H 0.424427 0.082566 0.184689 0.074 Uiso 0.835(9) 1 calc R U P A 2
H31B H 0.383383 0.199850 0.157762 0.074 Uiso 0.835(9) 1 calc R U P A 2
C32A C 0.5947(7) 0.1372(6) 0.14247(19) 0.0456(15) Uani 0.835(9) 1 d D U P A 2
H32A H 0.659691 0.145136 0.169508 0.055 Uiso 0.835(9) 1 calc R U P A 2
H32B H 0.609340 0.205582 0.122660 0.055 Uiso 0.835(9) 1 calc R U P A 2
C33A C 0.6283(9) 0.0211(8) 0.1166(3) 0.072(2) Uani 0.835(9) 1 d D U P A 2
H33A H 0.709092 0.031586 0.093842 0.086 Uiso 0.835(9) 1 calc R U P A 2
H33B H 0.657259 -0.041900 0.137652 0.086 Uiso 0.835(9) 1 calc R U P A 2
C34A C 0.4780(9) -0.0037(8) 0.0943(3) 0.0647(18) Uani 0.835(9) 1 d D U P A 2
H34A H 0.479106 0.024419 0.062713 0.078 Uiso 0.835(9) 1 calc R U P A 2
H34B H 0.458901 -0.088477 0.093994 0.078 Uiso 0.835(9) 1 calc R U P A 2
O4B O 0.366(5) 0.084(5) 0.1204(13) 0.065(5) Uani 0.165(9) 1 d D U P A 1
C31B C 0.471(4) 0.060(4) 0.1594(12) 0.065(5) Uani 0.165(9) 1 d D U P A 1
H31C H 0.436535 -0.012509 0.174445 0.079 Uiso 0.165(9) 1 calc R U P A 1
H31D H 0.461631 0.123560 0.181527 0.079 Uiso 0.165(9) 1 calc R U P A 1
C32B C 0.636(4) 0.045(4) 0.1477(11) 0.069(5) Uani 0.165(9) 1 d D U P A 1
H32C H 0.699880 0.097246 0.166354 0.083 Uiso 0.165(9) 1 calc R U P A 1
H32D H 0.669425 -0.035866 0.151951 0.083 Uiso 0.165(9) 1 calc R U P A 1
C33B C 0.642(4) 0.080(4) 0.0988(10) 0.062(5) Uani 0.165(9) 1 d D U P A 1
H33C H 0.709490 0.027595 0.081433 0.075 Uiso 0.165(9) 1 calc R U P A 1
H33D H 0.676387 0.160941 0.095159 0.075 Uiso 0.165(9) 1 calc R U P A 1
C34B C 0.481(4) 0.066(4) 0.0846(12) 0.065(5) Uani 0.165(9) 1 d D U P A 1
H34C H 0.460114 0.120605 0.059616 0.078 Uiso 0.165(9) 1 calc R U P A 1
H34D H 0.467328 -0.013990 0.072426 0.078 Uiso 0.165(9) 1 calc R U P A 1

loop_
_atom_site_aniso_label
_atom_site_aniso_U_11
_atom_site_aniso_U_22
_atom_site_aniso_U_33
_atom_site_aniso_U_23
_atom_site_aniso_U_13
_atom_site_aniso_U_12
F1 0.0462(14) 0.0283(12) 0.0312(11) -0.0005(10) -0.0105(11) -0.0043(11)
F2 0.0463(15) 0.0500(15) 0.0313(11) -0.0085(11) -0.0140(12) -0.0008(13)
F3 0.0567(17) 0.0604(17) 0.0218(11) 0.0052(11) -0.0099(11) 0.0173(13)
F4 0.070(2) 0.0446(16) 0.0451(14) 0.0243(12) -0.0083(14) 0.0003(14)
F5 0.0517(16) 0.0358(14) 0.0440(13) 0.0110(11) -0.0112(12) -0.0109(13)
O1 0.0285(14) 0.0235(14) 0.0189(11) -0.0013(10) 0.0022(11) 0.0000(11)
O2 0.0348(15) 0.0215(14) 0.0149(11) -0.0018(10) -0.0030(11) 0.0014(12)
O3 0.0286(14) 0.0326(15) 0.0203(11) -0.0036(11) -0.0004(11) 0.0030(12)
C1 0.0244(19) 0.025(2) 0.0166(15) -0.0034(15) -0.0037(16) -0.0017(16)
C2 0.034(2) 0.023(2) 0.0193(16) 0.0005(15) -0.0022(17) -0.0012(17)
C3 0.033(2) 0.0207(18) 0.0266(17) -0.0010(15) -0.0042(18) 0.0049(17)
C4 0.025(2) 0.027(2) 0.0235(17) -0.0053(16) -0.0060(15) 0.0040(17)
C5 0.028(2) 0.029(2) 0.0322(19) -0.0018(17) -0.0019(18) 0.0070(18)
C6 0.0240(19) 0.039(2) 0.036(2) -0.001(2) 0.0036(17) -0.0007(19)
C7 0.026(2) 0.029(2) 0.0305(18) 0.0064(17) -0.0009(17) -0.0048(17)
C8 0.0279(19) 0.025(2) 0.0241(17) -0.0001(16) -0.0036(17) 0.0001(17)
C9 0.0236(18) 0.024(2) 0.0199(16) -0.0037(15) -0.0019(15) 0.0004(16)
C10 0.0249(19) 0.0198(19) 0.0189(16) -0.0024(15) -0.0045(15) 0.0001(15)
C11 0.0219(18) 0.0197(18) 0.0196(16) 0.0020(14) -0.0013(15) -0.0005(15)
C12 0.0183(17) 0.0210(19) 0.0213(16) -0.0003(14) -0.0008(15) -0.0018(15)
C13 0.0222(18) 0.0197(19) 0.0227(16) 0.0016(15) 0.0008(15) -0.0017(16)
C14 0.028(2) 0.025(2) 0.0201(16) -0.0010(15) 0.0014(16) -0.0049(17)
C15 0.0265(19) 0.026(2) 0.0192(16) 0.0060(15) -0.0037(16) -0.0040(17)
C16 0.0214(19) 0.0207(19) 0.0257(18) 0.0045(15) -0.0033(15) 0.0009(16)
C17 0.0211(18) 0.0202(19) 0.0217(16) 0.0006(14) 0.0006(16) 0.0002(16)
C18 0.025(2) 0.022(2) 0.0283(18) 0.0009(16) 0.0012(16) 0.0065(16)
C19 0.0288(19) 0.0246(19) 0.0220(17) -0.0024(15) 0.0033(17) 0.0000(17)
C20 0.0242(18) 0.0213(19) 0.0203(16) 0.0004(15) -0.0040(15) -0.0006(16)
C21 0.0266(19) 0.023(2) 0.0196(16) -0.0017(15) 0.0033(15) 0.0034(16)
C22 0.031(2) 0.026(2) 0.0217(17) -0.0022(16) 0.0018(17) 0.0059(18)
C23 0.032(2) 0.038(2) 0.0183(16) -0.0083(16) -0.0048(16) 0.0033(18)
C24 0.035(2) 0.041(2) 0.0171(16) 0.0034(17) -0.0052(17) 0.010(2)
C25 0.045(3) 0.032(2) 0.0277(19) 0.0114(18) 0.0007(19) 0.0066(19)
C26 0.035(2) 0.030(2) 0.0255(18) 0.0012(17) -0.0025(17) -0.0033(19)
C27 0.030(2) 0.030(2) 0.0262(17) -0.0041(17) -0.0065(16) -0.0039(18)
C28 0.031(2) 0.039(2) 0.0327(19) -0.0021(18) -0.0005(18) 0.0002(19)
C29 0.031(2) 0.042(3) 0.034(2) -0.0066(19) 0.0031(18) 0.004(2)
C30 0.036(2) 0.041(2) 0.0244(18) -0.0098(18) 0.0039(18) 0.005(2)
B1 0.026(2) 0.024(2) 0.0190(18) -0.0021(18) -0.0012(18) 0.0027(18)
O4A 0.057(2) 0.088(6) 0.060(3) -0.014(3) -0.007(2) -0.026(3)
C31A 0.045(3) 0.086(5) 0.053(3) -0.019(3) 0.002(3) -0.009(3)
C32A 0.042(2) 0.049(3) 0.045(3) -0.011(2) -0.003(2) -0.006(2)
C33A 0.065(3) 0.076(4) 0.074(5) -0.038(4) -0.009(3) 0.007(3)
C34A 0.077(3) 0.058(4) 0.059(4) -0.017(3) -0.015(3) -0.010(3)
O4B 0.058(6) 0.076(13) 0.062(8) -0.016(9) -0.002(6) -0.012(9)
C31B 0.062(7) 0.076(12) 0.058(7) -0.018(8) 0.001(6) -0.003(8)
C32B 0.060(7) 0.083(12) 0.065(8) -0.005(9) -0.001(6) -0.005(9)
C33B 0.059(7) 0.064(12) 0.064(8) -0.010(9) 0.000(6) -0.006(9)
C34B 0.061(7) 0.076(12) 0.059(7) -0.011(9) -0.001(6) -0.012(9)

loop_
_atom_type_symbol
_atom_type_description
_atom_type_scat_dispersion_real
_atom_type_scat_dispersion_imag
_atom_type_scat_source
C C 0.0181 0.0091 'International Tables Vol C Tables 4.2.6.8 and 6.1.1.4'
H H 0.0000 0.0000 'International Tables Vol C Tables 4.2.6.8 and 6.1.1.4'
B B 0.0090 0.0039 'International Tables Vol C Tables 4.2.6.8 and 6.1.1.4'
F F 0.0727 0.0534 'International Tables Vol C Tables 4.2.6.8 and 6.1.1.4'
O O 0.0492 0.0322 'International Tables Vol C Tables 4.2.6.8 and 6.1.1.4'

loop_
_exptl_crystal_face_index_h
_exptl_crystal_face_index_k
_exptl_crystal_face_index_l
_exptl_crystal_face_perp_dist
0 -1 -2 0.0118
0 1 2 0.0058
-6 -1 3 0.0988
5 0 -5 0.1071
0 -6 9 0.0084
0 7 -7 0.0135
1 -5 14 0.0207
0 -7 6 0.0120
0 1 19 0.0053
3 -5 -8 0.0629
0 4 -16 0.0093

loop_
_geom_angle_atom_site_label_1
_geom_angle_atom_site_label_2
_geom_angle_atom_site_label_3
_geom_angle
_geom_angle_site_symmetry_1
_geom_angle_site_symmetry_3
_geom_angle_publ_flag
C1 O1 B1 115.1(3) . . ?
C20 O2 B1 118.4(3) . . ?
C27 O3 B1 121.1(3) . . ?
C30 O3 C27 109.7(3) . . ?
C30 O3 B1 117.7(3) . . ?
O1 C1 C2 117.8(3) . . ?
O1 C1 C10 120.6(3) . . ?
C10 C1 C2 121.6(3) . . ?
C1 C2 H2 119.6 . . ?
C3 C2 C1 120.7(3) . . ?
C3 C2 H2 119.6 . . ?
C2 C3 H3 119.8 . . ?
C2 C3 C4 120.4(4) . . ?
C4 C3 H3 119.8 . . ?
C3 C4 C9 118.7(3) . . ?
C5 C4 C3 121.6(4) . . ?
C5 C4 C9 119.6(3) . . ?
C4 C5 H5 119.3 . . ?
C6 C5 C4 121.3(4) . . ?
C6 C5 H5 119.3 . . ?
C5 C6 H6 120.4 . . ?
C5 C6 C7 119.2(4) . . ?
C7 C6 H6 120.4 . . ?
C6 C7 H7 119.4 . . ?
C8 C7 C6 121.2(4) . . ?
C8 C7 H7 119.4 . . ?
C7 C8 H8 119.4 . . ?
C7 C8 C9 121.2(4) . . ?
C9 C8 H8 119.4 . . ?
C4 C9 C10 119.7(3) . . ?
C8 C9 C4 117.4(3) . . ?
C8 C9 C10 122.9(3) . . ?
C1 C10 C9 118.3(3) . . ?
C1 C10 C11 119.1(3) . . ?
C9 C10 C11 122.6(3) . . ?
C12 C11 C10 122.2(3) . . ?
C20 C11 C10 119.9(3) . . ?
C20 C11 C12 117.8(3) . . ?
C13 C12 C11 122.6(3) . . ?
C17 C12 C11 119.5(3) . . ?
C17 C12 C13 117.9(3) . . ?
C12 C13 H13 119.3 . . ?
C14 C13 C12 121.5(3) . . ?
C14 C13 H13 119.3 . . ?
C13 C14 H14 119.9 . . ?
C13 C14 C15 120.3(3) . . ?
C15 C14 H14 119.9 . . ?
C14 C15 H15 120.1 . . ?
C16 C15 C14 119.9(3) . . ?
C16 C15 H15 120.1 . . ?
C15 C16 H16 119.4 . . ?
C15 C16 C17 121.1(3) . . ?
C17 C16 H16 119.4 . . ?
C12 C17 C16 119.3(3) . . ?
C18 C17 C12 119.4(3) . . ?
C18 C17 C16 121.3(3) . . ?
C17 C18 H18 119.7 . . ?
C19 C18 C17 120.6(3) . . ?
C19 C18 H18 119.7 . . ?
C18 C19 H19 119.7 . . ?
C18 C19 C20 120.6(3) . . ?
C20 C19 H19 119.7 . . ?
O2 C20 C11 120.8(3) . . ?
O2 C20 C19 117.3(3) . . ?
C11 C20 C19 121.9(3) . . ?
C22 C21 C26 113.8(3) . . ?
C22 C21 B1 125.6(3) . . ?
C26 C21 B1 120.5(3) . . ?
F1 C22 C21 121.4(3) . . ?
F1 C22 C23 114.8(3) . . ?
C21 C22 C23 123.8(4) . . ?
F2 C23 C22 120.7(4) . . ?
F2 C23 C24 119.8(3) . . ?
C24 C23 C22 119.5(4) . . ?
F3 C24 C23 119.8(4) . . ?
F3 C24 C25 121.2(4) . . ?
C25 C24 C23 119.0(3) . . ?
F4 C25 C24 120.1(3) . . ?
F4 C25 C26 119.7(4) . . ?
C24 C25 C26 120.1(4) . . ?
F5 C26 C21 119.0(3) . . ?
F5 C26 C25 117.1(4) . . ?
C25 C26 C21 123.8(4) . . ?
O3 C27 H27A 111.1 . . ?
O3 C27 H27B 111.1 . . ?
O3 C27 C28 103.5(3) . . ?
H27A C27 H27B 109.0 . . ?
C28 C27 H27A 111.1 . . ?
C28 C27 H27B 111.1 . . ?
C27 C28 H28A 111.2 . . ?
C27 C28 H28B 111.2 . . ?
C27 C28 C29 102.9(3) . . ?
H28A C28 H28B 109.1 . . ?
C29 C28 H28A 111.2 . . ?
C29 C28 H28B 111.2 . . ?
C28 C29 H29A 111.2 . . ?
C28 C29 H29B 111.2 . . ?
H29A C29 H29B 109.1 . . ?
C30 C29 C28 102.7(3) . . ?
C30 C29 H29A 111.2 . . ?
C30 C29 H29B 111.2 . . ?
O3 C30 C29 105.0(3) . . ?
O3 C30 H30A 110.7 . . ?
O3 C30 H30B 110.7 . . ?
C29 C30 H30A 110.7 . . ?
C29 C30 H30B 110.7 . . ?
H30A C30 H30B 108.8 . . ?
O1 B1 O3 101.0(3) . . ?
O1 B1 C21 113.5(3) . . ?
O2 B1 O1 115.7(3) . . ?
O2 B1 O3 109.4(3) . . ?
O2 B1 C21 110.9(3) . . ?
O3 B1 C21 105.1(3) . . ?
C34A O4A C31A 109.1(7) . . ?
O4A C31A H31A 110.5 . . ?
O4A C31A H31B 110.5 . . ?
O4A C31A C32A 105.9(6) . . ?
H31A C31A H31B 108.7 . . ?
C32A C31A H31A 110.5 . . ?
C32A C31A H31B 110.5 . . ?
C31A C32A H32A 111.3 . . ?
C31A C32A H32B 111.3 . . ?
C31A C32A C33A 102.4(6) . . ?
H32A C32A H32B 109.2 . . ?
C33A C32A H32A 111.3 . . ?
C33A C32A H32B 111.3 . . ?
C32A C33A H33A 111.4 . . ?
C32A C33A H33B 111.4 . . ?
H33A C33A H33B 109.3 . . ?
C34A C33A C32A 101.9(6) . . ?
C34A C33A H33A 111.4 . . ?
C34A C33A H33B 111.4 . . ?
O4A C34A C33A 108.7(6) . . ?
O4A C34A H34A 109.9 . . ?
O4A C34A H34B 109.9 . . ?
C33A C34A H34A 109.9 . . ?
C33A C34A H34B 109.9 . . ?
H34A C34A H34B 108.3 . . ?
C34B O4B C31B 96(3) . . ?
O4B C31B H31C 108.2 . . ?
O4B C31B H31D 108.2 . . ?
O4B C31B C32B 116(3) . . ?
H31C C31B H31D 107.4 . . ?
C32B C31B H31C 108.2 . . ?
C32B C31B H31D 108.2 . . ?
C31B C32B H32C 111.1 . . ?
C31B C32B H32D 111.1 . . ?
H32C C32B H32D 109.1 . . ?
C33B C32B C31B 103(3) . . ?
C33B C32B H32C 111.1 . . ?
C33B C32B H32D 111.1 . . ?
C32B C33B H33C 111.4 . . ?
C32B C33B H33D 111.4 . . ?
C32B C33B C34B 102(3) . . ?
H33C C33B H33D 109.2 . . ?
C34B C33B H33C 111.4 . . ?
C34B C33B H33D 111.4 . . ?
O4B C34B C33B 116(3) . . ?
O4B C34B H34C 108.3 . . ?
O4B C34B H34D 108.3 . . ?
C33B C34B H34C 108.3 . . ?
C33B C34B H34D 108.3 . . ?
H34C C34B H34D 107.4 . . ?

loop_
_geom_bond_atom_site_label_1
_geom_bond_atom_site_label_2
_geom_bond_distance
_geom_bond_site_symmetry_2
_geom_bond_publ_flag
F1 C22 1.351(5) . ?
F2 C23 1.342(5) . ?
F3 C24 1.335(4) . ?
F4 C25 1.351(5) . ?
F5 C26 1.342(5) . ?
O1 C1 1.370(4) . ?
O1 B1 1.444(5) . ?
O2 C20 1.379(4) . ?
O2 B1 1.425(5) . ?
O3 C27 1.483(4) . ?
O3 C30 1.473(5) . ?
O3 B1 1.601(5) . ?
C1 C2 1.412(5) . ?
C1 C10 1.381(5) . ?
C2 H2 0.9300 . ?
C2 C3 1.355(6) . ?
C3 H3 0.9300 . ?
C3 C4 1.428(6) . ?
C4 C5 1.413(5) . ?
C4 C9 1.430(5) . ?
C5 H5 0.9300 . ?
C5 C6 1.366(6) . ?
C6 H6 0.9300 . ?
C6 C7 1.413(6) . ?
C7 H7 0.9300 . ?
C7 C8 1.363(6) . ?
C8 H8 0.9300 . ?
C8 C9 1.423(5) . ?
C9 C10 1.433(5) . ?
C10 C11 1.484(5) . ?
C11 C12 1.451(5) . ?
C11 C20 1.383(5) . ?
C12 C13 1.419(5) . ?
C12 C17 1.417(5) . ?
C13 H13 0.9300 . ?
C13 C14 1.372(5) . ?
C14 H14 0.9300 . ?
C14 C15 1.406(5) . ?
C15 H15 0.9300 . ?
C15 C16 1.364(5) . ?
C16 H16 0.9300 . ?
C16 C17 1.423(5) . ?
C17 C18 1.410(5) . ?
C18 H18 0.9300 . ?
C18 C19 1.367(5) . ?
C19 H19 0.9300 . ?
C19 C20 1.396(5) . ?
C21 C22 1.387(6) . ?
C21 C26 1.395(6) . ?
C21 B1 1.632(5) . ?
C22 C23 1.390(5) . ?
C23 C24 1.376(6) . ?
C24 C25 1.367(6) . ?
C25 C26 1.377(5) . ?
C27 H27A 0.9700 . ?
C27 H27B 0.9700 . ?
C27 C28 1.513(6) . ?
C28 H28A 0.9700 . ?
C28 H28B 0.9700 . ?
C28 C29 1.528(6) . ?
C29 H29A 0.9700 . ?
C29 H29B 0.9700 . ?
C29 C30 1.506(6) . ?
C30 H30A 0.9700 . ?
C30 H30B 0.9700 . ?
O4A C31A 1.449(10) . ?
O4A C34A 1.382(10) . ?
C31A H31A 0.9700 . ?
C31A H31B 0.9700 . ?
C31A C32A 1.459(8) . ?
C32A H32A 0.9700 . ?
C32A H32B 0.9700 . ?
C32A C33A 1.537(9) . ?
C33A H33A 0.9700 . ?
C33A H33B 0.9700 . ?
C33A C34A 1.482(10) . ?
C34A H34A 0.9700 . ?
C34A H34B 0.9700 . ?
O4B C31B 1.48(3) . ?
O4B C34B 1.45(3) . ?
C31B H31C 0.9700 . ?
C31B H31D 0.9700 . ?
C31B C32B 1.48(3) . ?
C32B H32C 0.9700 . ?
C32B H32D 0.9700 . ?
C32B C33B 1.47(3) . ?
C33B H33C 0.9700 . ?
C33B H33D 0.9700 . ?
C33B C34B 1.47(3) . ?
C34B H34C 0.9700 . ?
C34B H34D 0.9700 . ?

loop_
_geom_torsion_atom_site_label_1
_geom_torsion_atom_site_label_2
_geom_torsion_atom_site_label_3
_geom_torsion_atom_site_label_4
_geom_torsion
_geom_torsion_site_symmetry_1
_geom_torsion_site_symmetry_2
_geom_torsion_site_symmetry_3
_geom_torsion_site_symmetry_4
_geom_torsion_publ_flag
F1 C22 C23 F2 1.4(5) . . . . ?
F1 C22 C23 C24 -179.9(3) . . . . ?
F2 C23 C24 F3 -2.1(6) . . . . ?
F2 C23 C24 C25 179.3(4) . . . . ?
F3 C24 C25 F4 -0.4(6) . . . . ?
F3 C24 C25 C26 -179.4(4) . . . . ?
F4 C25 C26 F5 0.4(6) . . . . ?
F4 C25 C26 C21 -178.2(4) . . . . ?
O1 C1 C2 C3 -177.6(3) . . . . ?
O1 C1 C10 C9 -176.5(3) . . . . ?
O1 C1 C10 C11 2.6(5) . . . . ?
O3 C27 C28 C29 -34.3(4) . . . . ?
C1 O1 B1 O2 -49.7(4) . . . . ?
C1 O1 B1 O3 -167.7(3) . . . . ?
C1 O1 B1 C21 80.3(4) . . . . ?
C1 C2 C3 C4 -3.8(5) . . . . ?
C1 C10 C11 C12 127.5(4) . . . . ?
C1 C10 C11 C20 -48.6(5) . . . . ?
C2 C1 C10 C9 6.9(5) . . . . ?
C2 C1 C10 C11 -174.0(3) . . . . ?
C2 C3 C4 C5 -176.0(3) . . . . ?
C2 C3 C4 C9 2.3(5) . . . . ?
C3 C4 C5 C6 175.8(4) . . . . ?
C3 C4 C9 C8 -175.1(3) . . . . ?
C3 C4 C9 C10 3.8(5) . . . . ?
C4 C5 C6 C7 0.0(6) . . . . ?
C4 C9 C10 C1 -8.2(5) . . . . ?
C4 C9 C10 C11 172.7(3) . . . . ?
C5 C4 C9 C8 3.2(5) . . . . ?
C5 C4 C9 C10 -178.0(3) . . . . ?
C5 C6 C7 C8 1.6(6) . . . . ?
C6 C7 C8 C9 -0.8(5) . . . . ?
C7 C8 C9 C4 -1.6(5) . . . . ?
C7 C8 C9 C10 179.6(3) . . . . ?
C8 C9 C10 C1 170.6(3) . . . . ?
C8 C9 C10 C11 -8.5(5) . . . . ?
C9 C4 C5 C6 -2.4(5) . . . . ?
C9 C10 C11 C12 -53.4(5) . . . . ?
C9 C10 C11 C20 130.4(4) . . . . ?
C10 C1 C2 C3 -0.9(5) . . . . ?
C10 C11 C12 C13 -3.3(5) . . . . ?
C10 C11 C12 C17 178.5(3) . . . . ?
C10 C11 C20 O2 -0.1(5) . . . . ?
C10 C11 C20 C19 -177.3(3) . . . . ?
C11 C12 C13 C14 -179.0(4) . . . . ?
C11 C12 C17 C16 179.6(3) . . . . ?
C11 C12 C17 C18 0.9(5) . . . . ?
C12 C11 C20 O2 -176.4(3) . . . . ?
C12 C11 C20 C19 6.4(5) . . . . ?
C12 C13 C14 C15 -0.6(6) . . . . ?
C12 C17 C18 C19 2.5(6) . . . . ?
C13 C12 C17 C16 1.4(5) . . . . ?
C13 C12 C17 C18 -177.3(3) . . . . ?
C13 C14 C15 C16 1.5(6) . . . . ?
C14 C15 C16 C17 -0.9(5) . . . . ?
C15 C16 C17 C12 -0.6(5) . . . . ?
C15 C16 C17 C18 178.1(4) . . . . ?
C16 C17 C18 C19 -176.2(4) . . . . ?
C17 C12 C13 C14 -0.9(5) . . . . ?
C17 C18 C19 C20 -1.5(6) . . . . ?
C18 C19 C20 O2 179.6(3) . . . . ?
C18 C19 C20 C11 -3.1(6) . . . . ?
C20 O2 B1 O1 -34.9(5) . . . . ?
C20 O2 B1 O3 78.4(3) . . . . ?
C20 O2 B1 C21 -166.1(3) . . . . ?
C20 C11 C12 C13 172.9(3) . . . . ?
C20 C11 C12 C17 -5.2(5) . . . . ?
C21 C22 C23 F2 -179.0(3) . . . . ?
C21 C22 C23 C24 -0.3(6) . . . . ?
C22 C21 C26 F5 -179.1(3) . . . . ?
C22 C21 C26 C25 -0.5(6) . . . . ?
C22 C21 B1 O1 -128.0(4) . . . . ?
C22 C21 B1 O2 4.3(5) . . . . ?
C22 C21 B1 O3 122.5(4) . . . . ?
C22 C23 C24 F3 179.2(3) . . . . ?
C22 C23 C24 C25 0.6(6) . . . . ?
C23 C24 C25 F4 178.2(4) . . . . ?
C23 C24 C25 C26 -0.8(6) . . . . ?
C24 C25 C26 F5 179.4(4) . . . . ?
C24 C25 C26 C21 0.8(6) . . . . ?
C26 C21 C22 F1 179.8(3) . . . . ?
C26 C21 C22 C23 0.2(5) . . . . ?
C26 C21 B1 O1 46.6(5) . . . . ?
C26 C21 B1 O2 178.9(3) . . . . ?
C26 C21 B1 O3 -62.9(4) . . . . ?
C27 O3 C30 C29 9.6(4) . . . . ?
C27 O3 B1 O1 38.0(4) . . . . ?
C27 O3 B1 O2 -84.5(4) . . . . ?
C27 O3 B1 C21 156.3(3) . . . . ?
C27 C28 C29 C30 40.3(4) . . . . ?
C28 C29 C30 O3 -30.7(4) . . . . ?
C30 O3 C27 C28 15.7(4) . . . . ?
C30 O3 B1 O1 177.6(3) . . . . ?
C30 O3 B1 O2 55.1(4) . . . . ?
C30 O3 B1 C21 -64.1(4) . . . . ?
B1 O1 C1 C2 -114.7(4) . . . . ?
B1 O1 C1 C10 68.5(4) . . . . ?
B1 O2 C20 C11 64.3(5) . . . . ?
B1 O2 C20 C19 -118.4(4) . . . . ?
B1 O3 C27 C28 158.2(3) . . . . ?
B1 O3 C30 C29 -134.3(3) . . . . ?
B1 C21 C22 F1 -5.3(5) . . . . ?
B1 C21 C22 C23 175.1(4) . . . . ?
B1 C21 C26 F5 5.7(5) . . . . ?
B1 C21 C26 C25 -175.7(4) . . . . ?
O4A C31A C32A C33A -31.9(9) . . . . ?
C31A O4A C34A C33A 4.0(11) . . . . ?
C31A C32A C33A C34A 33.2(8) . . . . ?
C32A C33A C34A O4A -23.3(10) . . . . ?
C34A O4A C31A C32A 18.4(10) . . . . ?
O4B C31B C32B C33B 8(6) . . . . ?
C31B O4B C34B C33B -23(5) . . . . ?
C31B C32B C33B C34B -20(5) . . . . ?
C32B C33B C34B O4B 30(5) . . . . ?
C34B O4B C31B C32B 8(5) . . . . ?

loop_
_twin_individual_id
_twin_individual_mass_fraction_refined
1 0.80(19)
2 0.20(19)

loop_
_exptl_oxdiff_crystal_face_indexfrac_h
_exptl_oxdiff_crystal_face_indexfrac_k
_exptl_oxdiff_crystal_face_indexfrac_l
_exptl_oxdiff_crystal_face_x
_exptl_oxdiff_crystal_face_y
_exptl_oxdiff_crystal_face_z
0.0000 -1.0000 -2.0000 0.0214 0.0616 0.1604
-0.0000 1.0000 2.0000 -0.0214 -0.0616 -0.1604
-5.5232 -0.6037 3.4555 -0.2202 -0.9178 0.3304
5.4601 -0.0959 -4.6923 0.2275 0.9490 -0.2183
0.0666 -6.3849 9.1961 -0.8658 0.2079 0.4552
0.2206 6.7437 -7.2733 0.8041 -0.1932 -0.5622
0.9041 -4.7470 14.0043 -0.9677 0.2318 0.0995
-0.4191 -6.9326 5.8637 -0.7537 0.1813 0.6317
-0.0931 1.1063 18.5977 -0.7718 -0.2299 -0.5928
3.4686 -4.9198 -7.7493 0.0225 0.8578 0.5135
-0.0368 3.7504 -16.1613 0.9996 -0.0256 0.0091
